data_1507319
loop_
_publ_author_name
'Liu, Xiaoxiang'
'Hartwig, John F.'

_publ_section_title
;
 Palladium-catalyzed alpha-arylation of azlactones to form quaternary
 amino acid derivatives.
;
_journal_issue 11
_journal_name_full 'Organic letters'
_journal_page_first 1915
_journal_page_last 1918
_journal_paper_doi 10.1021/ol034570q
_journal_volume 5
_journal_year 2003
_chemical_formula_sum 'C45 H54 N O3 P Pd'
_chemical_formula_weight 794.26
_chemical_name_systematic
;
  ?
;
_space_group_IT_number 14
_symmetry_cell_setting monoclinic
_symmetry_space_group_name_Hall '-P 2ybc'
_symmetry_space_group_name_H-M 'P 1 21/c 1'
_atom_sites_solution_hydrogens geom
_atom_sites_solution_primary direct
_atom_sites_solution_secondary difmap
_audit_creation_method SHELXL-97
_cell_angle_alpha 90.00
_cell_angle_beta 96.03(3)
_cell_angle_gamma 90.00
_cell_formula_units_Z 4
_cell_length_a 13.565(3)
_cell_length_b 18.125(4)
_cell_length_c 16.762(3)
_cell_measurement_temperature 296(2)
_cell_volume 4098.4(15)
_computing_cell_refinement Denzo
_computing_data_collection 'Nonius Collect'
_computing_data_reduction Denzo
_computing_molecular_graphics XP
_computing_publication_material XCIF
_computing_structure_refinement 'SHELXL-97 (Sheldrick, 1997)'
_computing_structure_solution 'SHELXS-97 (Sheldrick, 1990)'
_diffrn_ambient_temperature 296(2)
_diffrn_measured_fraction_theta_full 0.995
_diffrn_measured_fraction_theta_max 0.995
_diffrn_measurement_device_type 'Nonius KappaCCD'
_diffrn_measurement_method '\w scans'
_diffrn_radiation_monochromator graphite
_diffrn_radiation_source 'fine-focus sealed tube'
_diffrn_radiation_type MoK\a
_diffrn_radiation_wavelength 0.71073
_diffrn_reflns_av_R_equivalents 0.0383
_diffrn_reflns_av_sigmaI/netI 0.0643
_diffrn_reflns_limit_h_max 17
_diffrn_reflns_limit_h_min -17
_diffrn_reflns_limit_k_max 22
_diffrn_reflns_limit_k_min -23
_diffrn_reflns_limit_l_max 21
_diffrn_reflns_limit_l_min -21
_diffrn_reflns_number 16463
_diffrn_reflns_theta_full 27.00
_diffrn_reflns_theta_max 27.00
_diffrn_reflns_theta_min 2.25
_exptl_absorpt_coefficient_mu 0.531
_exptl_absorpt_correction_T_max 0.9013
_exptl_absorpt_correction_T_min 0.8787
_exptl_absorpt_correction_type none
_exptl_crystal_colour Colorless
_exptl_crystal_density_diffrn 1.287
_exptl_crystal_density_method 'not measured'
_exptl_crystal_description Block
_exptl_crystal_F_000 1664
_exptl_crystal_size_max 0.25
_exptl_crystal_size_mid 0.20
_exptl_crystal_size_min 0.20
_refine_diff_density_max 1.463
_refine_diff_density_min -0.743
_refine_diff_density_rms 0.103
_refine_ls_extinction_method none
_refine_ls_goodness_of_fit_ref 1.139
_refine_ls_hydrogen_treatment mixed
_refine_ls_matrix_type full
_refine_ls_number_parameters 421
_refine_ls_number_reflns 8899
_refine_ls_number_restraints 18
_refine_ls_restrained_S_all 1.138
_refine_ls_R_factor_all 0.1195
_refine_ls_R_factor_gt 0.0749
_refine_ls_shift/su_max 0.033
_refine_ls_shift/su_mean 0.001
_refine_ls_structure_factor_coef Fsqd
_refine_ls_weighting_details 'calc w=1/[\s^2^(Fo^2^)+(0.1489P)^2^+0.0000P] where P=(Fo^2^+2Fc^2^)/3'
_refine_ls_weighting_scheme calc
_refine_ls_wR_factor_gt 0.2238
_refine_ls_wR_factor_ref 0.2578
_reflns_number_gt 5559
_reflns_number_total 8899
_reflns_threshold_expression >2sigma(I)
_cod_data_source_file ol034570qsi20030401_115938.cif
_cod_data_source_block xl01
_cod_depositor_comments
;
The following automatic conversions were performed:

'_symmetry_cell_setting' value 'Monoclinic' changed to 'monoclinic'
according to /home/saulius/struct/CIF-dictionaries/cif_core.dic
dictionary named 'cif_core.dic' version 2.4.1 from 2010-06-29.

Automatic conversion script
Id: cif_fix_values 1715 2011-07-08 13:25:40Z adriana 
;
_cod_original_cell_volume 4098.4(14)
_cod_original_sg_symbol_H-M P2(1)/c
_cod_database_code 1507319

loop_
_symmetry_equiv_pos_as_xyz
'x, y, z'
'-x, y+1/2, -z+1/2'
'-x, -y, -z'
'x, -y-1/2, z-1/2'

loop_
_atom_site_label
_atom_site_type_symbol
_atom_site_fract_x
_atom_site_fract_y
_atom_site_fract_z
_atom_site_U_iso_or_equiv
_atom_site_adp_type
_atom_site_occupancy
_atom_site_symmetry_multiplicity
_atom_site_calc_flag
_atom_site_refinement_flags
_atom_site_disorder_assembly
_atom_site_disorder_group
Pd1 Pd -0.67931(3) 0.40088(2) 0.16349(3) 0.0561(2) Uani 1 1 d . A .
P1 P -0.52074(13) 0.39478(11) 0.23213(14) 0.0844(6) Uani 1 1 d . . .
O1 O -0.6598(3) 0.3230(2) 0.0685(3) 0.0761(12) Uani 1 1 d . . .
O2 O -0.7176(4) 0.3012(3) -0.0606(3) 0.1130(19) Uani 1 1 d . . .
O3 O -0.9995(3) 0.4600(2) -0.1059(2) 0.0737(11) Uani 1 1 d . . .
N1 N -0.8195(3) 0.3917(2) 0.0973(2) 0.0450(9) Uani 1 1 d . . .
C1 C -0.7189(5) 0.3324(4) 0.0051(4) 0.0710(16) Uani 1 1 d . A .
C2 C -0.8027(4) 0.3910(3) 0.0116(3) 0.0514(12) Uani 1 1 d . A .
C3 C -0.7671(5) 0.4663(4) -0.0119(4) 0.0724(17) Uani 1 1 d . . .
H3A H -0.8188 0.5020 -0.0080 0.109 Uiso 1 1 calc R A .
H3B H -0.7502 0.4648 -0.0660 0.109 Uiso 1 1 calc R . .
H3C H -0.7098 0.4801 0.0235 0.109 Uiso 1 1 calc R . .
C4 C -0.9032(4) 0.3673(3) -0.0325(3) 0.0481(11) Uani 1 1 d . . .
H4A H -0.8975 0.3158 -0.0491 0.058 Uiso 1 1 calc R A .
C5 C -0.9771(4) 0.3706(3) 0.0308(3) 0.0477(11) Uani 1 1 d . A .
H5A H -1.0138 0.4171 0.0240 0.057 Uiso 1 1 calc R . .
C6 C -0.9076(4) 0.3750(3) 0.1088(3) 0.0468(11) Uani 1 1 d . A .
C7 C -0.9367(5) 0.4134(3) -0.1079(3) 0.0594(14) Uani 1 1 d . A .
C8 C -0.8865(5) 0.3973(3) -0.1793(3) 0.0584(14) Uani 1 1 d . . .
H8A H -0.8365 0.3620 -0.1756 0.070 Uiso 1 1 calc R A .
C9 C -0.9091(5) 0.4307(3) -0.2481(3) 0.0627(14) Uani 1 1 d . A .
H9A H -0.9588 0.4661 -0.2490 0.075 Uiso 1 1 calc R . .
C10 C -0.8665(5) 0.4194(3) -0.3237(3) 0.0634(15) Uani 1 1 d . . .
C11 C -0.8964(6) 0.4641(4) -0.3892(4) 0.085(2) Uani 1 1 d . A .
H11A H -0.9423 0.5014 -0.3837 0.102 Uiso 1 1 calc R . .
C12 C -0.8599(7) 0.4544(5) -0.4612(4) 0.100(2) Uani 1 1 d . . .
H12A H -0.8811 0.4848 -0.5043 0.120 Uiso 1 1 calc R A .
C13 C -0.7920(8) 0.3999(5) -0.4702(4) 0.104(3) Uani 1 1 d . A .
H13A H -0.7677 0.3923 -0.5193 0.125 Uiso 1 1 calc R . .
C14 C -0.7609(6) 0.3570(4) -0.4059(4) 0.086(2) Uani 1 1 d . . .
H14A H -0.7129 0.3212 -0.4110 0.103 Uiso 1 1 calc R A .
C15 C -0.7985(5) 0.3653(3) -0.3339(4) 0.0715(16) Uani 1 1 d . A .
H15A H -0.7778 0.3339 -0.2916 0.086 Uiso 1 1 calc R . .
C16 C -1.0508(4) 0.3080(3) 0.0255(3) 0.0518(12) Uani 1 1 d . . .
C17 C -1.1459(5) 0.3191(4) -0.0065(4) 0.0778(17) Uani 1 1 d . A .
H17A H -1.1666 0.3662 -0.0223 0.093 Uiso 1 1 calc R . .
C18 C -1.2119(6) 0.2613(5) -0.0157(5) 0.097(2) Uani 1 1 d . . .
H18A H -1.2767 0.2699 -0.0376 0.116 Uiso 1 1 calc R A .
C19 C -1.1829(7) 0.1906(5) 0.0074(4) 0.094(2) Uani 1 1 d . A .
H19A H -1.2274 0.1516 0.0007 0.113 Uiso 1 1 calc R . .
C20 C -1.0898(6) 0.1796(4) 0.0394(4) 0.084(2) Uani 1 1 d . . .
H20A H -1.0697 0.1324 0.0557 0.100 Uiso 1 1 calc R A .
C21 C -1.0234(4) 0.2367(3) 0.0488(3) 0.0610(14) Uani 1 1 d . A .
H21A H -0.9588 0.2276 0.0711 0.073 Uiso 1 1 calc R . .
C22 C -0.9405(4) 0.3583(3) 0.1877(3) 0.0483(11) Uani 1 1 d . . .
C23 C -1.0373(4) 0.3744(4) 0.2039(4) 0.0672(15) Uani 1 1 d . A .
H23A H -1.0816 0.3971 0.1655 0.081 Uiso 1 1 calc R . .
C24 C -1.0659(6) 0.3559(5) 0.2777(4) 0.092(2) Uani 1 1 d . . .
H24A H -1.1294 0.3677 0.2895 0.110 Uiso 1 1 calc R A .
C25 C -1.0020(6) 0.3204(4) 0.3341(4) 0.087(2) Uani 1 1 d . A .
H25A H -1.0228 0.3068 0.3832 0.104 Uiso 1 1 calc R . .
C26 C -0.9093(5) 0.3054(4) 0.3180(4) 0.0739(17) Uani 1 1 d . . .
H26A H -0.8660 0.2824 0.3570 0.089 Uiso 1 1 calc R A .
C27 C -0.8764(4) 0.3230(3) 0.2455(3) 0.0559(12) Uani 1 1 d . A .
H27A H -0.8121 0.3115 0.2354 0.067 Uiso 1 1 calc R . .
C28 C -0.7258(4) 0.4866(3) 0.2217(3) 0.0633(14) Uani 1 1 d . . .
C29 C -0.7785(5) 0.4853(4) 0.2888(4) 0.0751(17) Uani 1 1 d . A .
H29A H -0.7861 0.4407 0.3149 0.090 Uiso 1 1 calc R . .
C30 C -0.8189(6) 0.5470(4) 0.3172(4) 0.091(2) Uani 1 1 d . . .
H30A H -0.8521 0.5437 0.3629 0.109 Uiso 1 1 calc R A .
C31 C -0.8128(7) 0.6123(4) 0.2818(5) 0.097(2) Uani 1 1 d . A .
H31A H -0.8404 0.6539 0.3032 0.116 Uiso 1 1 calc R . .
C32 C -0.7661(6) 0.6180(4) 0.2146(4) 0.084(2) Uani 1 1 d . . .
H32A H -0.7639 0.6631 0.1883 0.101 Uiso 1 1 calc R A .
C33 C -0.7215(5) 0.5561(4) 0.1849(4) 0.0758(17) Uani 1 1 d . A .
H33A H -0.6880 0.5607 0.1395 0.091 Uiso 1 1 calc R . .
C34 C -0.4350(9) 0.3539(6) 0.1436(8) 0.084(4) Uiso 0.50 1 d PD A 1
C36 C -0.3261(10) 0.3569(13) 0.1708(14) 0.148(8) Uiso 0.50 1 d PD A 1
H36A H -0.2895 0.3383 0.1291 0.222 Uiso 0.50 1 calc PR A 1
H36B H -0.3122 0.3273 0.2181 0.222 Uiso 0.50 1 calc PR A 1
H36C H -0.3069 0.4070 0.1827 0.222 Uiso 0.50 1 calc PR A 1
C38 C -0.5211(6) 0.3123(5) 0.3018(7) 0.078(3) Uiso 0.50 1 d PD A 1
C41 C -0.5683(13) 0.3357(10) 0.3748(8) 0.103(5) Uiso 0.50 1 d PD A 1
H41A H -0.5693 0.2948 0.4110 0.155 Uiso 0.50 1 calc PR A 1
H41B H -0.6349 0.3519 0.3591 0.155 Uiso 0.50 1 calc PR A 1
H41C H -0.5308 0.3754 0.4009 0.155 Uiso 0.50 1 calc PR A 1
C42 C -0.4591(12) 0.4828(8) 0.2821(7) 0.130(6) Uiso 0.50 1 d PD A 1
C34' C -0.4309(10) 0.4475(6) 0.1689(6) 0.096(4) Uiso 0.50 1 d PD A 2
C36' C -0.3291(11) 0.4203(10) 0.1983(12) 0.119(6) Uiso 0.50 1 d PD A 2
H36D H -0.2811 0.4446 0.1693 0.178 Uiso 0.50 1 calc PR A 2
H36E H -0.3257 0.3680 0.1899 0.178 Uiso 0.50 1 calc PR A 2
H36F H -0.3154 0.4309 0.2545 0.178 Uiso 0.50 1 calc PR A 2
C38' C -0.4970(6) 0.2922(7) 0.2512(6) 0.090(4) Uiso 0.50 1 d PD A 2
C42' C -0.4975(12) 0.4373(6) 0.3481(13) 0.143(7) Uiso 0.50 1 d PD A 2
C45' C -0.5661(17) 0.4004(11) 0.4003(14) 0.140(8) Uiso 0.50 1 d PD A 2
H45A H -0.5556 0.4204 0.4535 0.210 Uiso 0.50 1 calc PR A 2
H45B H -0.5531 0.3483 0.4021 0.210 Uiso 0.50 1 calc PR A 2
H45C H -0.6336 0.4089 0.3787 0.210 Uiso 0.50 1 calc PR A 2
C35 C -0.4557(9) 0.4168(5) 0.0861(5) 0.138(4) Uiso 1 1 d D . .
C39 C -0.4224(6) 0.2756(6) 0.3214(6) 0.132(3) Uiso 1 1 d D . .
C40 C -0.5926(6) 0.2553(5) 0.2657(5) 0.109(3) Uiso 1 1 d D . .
C37 C -0.4596(15) 0.2781(6) 0.1714(8) 0.241(8) Uiso 1 1 d D . .
C43 C -0.3887(11) 0.4524(13) 0.3491(12) 0.286(10) Uiso 1 1 d D . .
C44 C -0.5272(8) 0.5166(6) 0.3369(7) 0.135(3) Uiso 1 1 d D . .
C45 C -0.4334(9) 0.5218(5) 0.2081(6) 0.142(4) Uiso 1 1 d D . .

loop_
_atom_site_aniso_label
_atom_site_aniso_U_11
_atom_site_aniso_U_22
_atom_site_aniso_U_33
_atom_site_aniso_U_23
_atom_site_aniso_U_13
_atom_site_aniso_U_12
Pd1 0.0410(3) 0.0712(3) 0.0553(3) 0.01241(19) 0.00138(19) -0.00267(17)
P1 0.0423(9) 0.1114(14) 0.0955(14) 0.0333(11) -0.0110(9) -0.0121(8)
O1 0.063(3) 0.100(3) 0.066(3) 0.007(2) 0.011(2) 0.028(2)
O2 0.113(4) 0.163(5) 0.067(3) -0.017(3) 0.025(3) 0.065(4)
O3 0.089(3) 0.080(3) 0.051(2) 0.0119(19) 0.004(2) 0.023(2)
N1 0.039(2) 0.056(2) 0.040(2) -0.0030(17) 0.0018(18) 0.0014(17)
C1 0.061(4) 0.087(4) 0.068(4) 0.002(3) 0.022(3) 0.012(3)
C2 0.053(3) 0.059(3) 0.043(3) 0.005(2) 0.010(2) 0.005(2)
C3 0.071(4) 0.088(4) 0.057(3) 0.013(3) -0.001(3) -0.022(3)
C4 0.061(3) 0.047(3) 0.036(2) 0.0018(19) 0.003(2) 0.002(2)
C5 0.050(3) 0.051(3) 0.041(2) 0.000(2) 0.002(2) 0.002(2)
C6 0.046(3) 0.052(2) 0.042(3) -0.004(2) 0.006(2) 0.003(2)
C7 0.074(4) 0.059(3) 0.045(3) 0.003(2) 0.003(3) -0.004(3)
C8 0.068(4) 0.066(3) 0.040(3) 0.004(2) 0.006(3) -0.002(2)
C9 0.069(4) 0.074(3) 0.043(3) 0.004(3) -0.003(3) -0.001(3)
C10 0.065(4) 0.084(4) 0.040(3) 0.002(3) 0.000(3) -0.014(3)
C11 0.099(5) 0.104(5) 0.051(3) 0.023(3) 0.003(4) 0.008(4)
C12 0.110(6) 0.131(6) 0.061(4) 0.029(4) 0.012(4) 0.018(5)
C13 0.121(7) 0.148(8) 0.046(4) -0.010(4) 0.023(4) -0.038(6)
C14 0.090(5) 0.094(5) 0.075(5) -0.010(4) 0.018(4) -0.010(4)
C15 0.086(5) 0.067(4) 0.063(4) -0.006(3) 0.014(3) -0.008(3)
C16 0.053(3) 0.065(3) 0.037(2) 0.003(2) 0.000(2) -0.003(2)
C17 0.062(4) 0.086(4) 0.081(4) 0.003(3) -0.014(3) -0.005(3)
C18 0.069(4) 0.120(6) 0.093(5) 0.004(5) -0.029(4) -0.021(4)
C19 0.096(6) 0.103(6) 0.079(5) 0.002(4) -0.012(4) -0.043(5)
C20 0.109(6) 0.073(4) 0.069(4) 0.011(3) 0.012(4) -0.016(4)
C21 0.066(4) 0.060(3) 0.055(3) 0.008(2) 0.000(3) -0.006(3)
C22 0.053(3) 0.052(3) 0.040(2) -0.003(2) 0.008(2) -0.005(2)
C23 0.056(3) 0.096(4) 0.050(3) 0.006(3) 0.010(3) 0.010(3)
C24 0.075(5) 0.129(6) 0.077(5) 0.001(4) 0.037(4) 0.003(4)
C25 0.093(5) 0.112(5) 0.058(4) 0.016(4) 0.026(4) 0.006(4)
C26 0.082(5) 0.081(4) 0.058(3) 0.014(3) 0.002(3) -0.004(3)
C27 0.055(3) 0.060(3) 0.052(3) 0.000(2) 0.004(3) 0.000(2)
C28 0.057(3) 0.072(3) 0.059(3) 0.005(3) -0.005(3) -0.015(3)
C29 0.088(4) 0.079(4) 0.057(3) -0.001(3) 0.002(3) -0.030(3)
C30 0.117(6) 0.087(5) 0.072(4) -0.014(4) 0.024(4) -0.016(4)
C31 0.134(7) 0.085(5) 0.073(5) -0.016(4) 0.017(5) -0.004(5)
C32 0.107(6) 0.069(4) 0.076(5) 0.001(3) 0.006(4) -0.008(4)
C33 0.076(4) 0.085(4) 0.063(4) 0.009(3) -0.009(3) -0.012(4)

loop_
_atom_type_symbol
_atom_type_description
_atom_type_scat_dispersion_real
_atom_type_scat_dispersion_imag
_atom_type_scat_source
C C 0.0033 0.0016 'International Tables Vol C Tables 4.2.6.8 and 6.1.1.4'
H H 0.0000 0.0000 'International Tables Vol C Tables 4.2.6.8 and 6.1.1.4'
N N 0.0061 0.0033 'International Tables Vol C Tables 4.2.6.8 and 6.1.1.4'
O O 0.0106 0.0060 'International Tables Vol C Tables 4.2.6.8 and 6.1.1.4'
P P 0.1023 0.0942 'International Tables Vol C Tables 4.2.6.8 and 6.1.1.4'
Pd Pd -0.9988 1.0072 'International Tables Vol C Tables 4.2.6.8 and 6.1.1.4'

loop_
_geom_angle_atom_site_label_1
_geom_angle_atom_site_label_2
_geom_angle_atom_site_label_3
_geom_angle
C28 Pd1 N1 90.30(19)
C28 Pd1 O1 161.3(2)
N1 Pd1 O1 74.57(15)
C28 Pd1 P1 96.86(18)
N1 Pd1 P1 172.37(12)
O1 Pd1 P1 98.88(13)
C38 P1 C38' 30.8(4)
C38 P1 C34' 139.8(4)
C38' P1 C34' 117.7(4)
C38 P1 C42 114.1(4)
C38' P1 C42 131.9(5)
C34' P1 C42 64.4(4)
C38 P1 C42' 74.2(4)
C38' P1 C42' 101.4(4)
C34' P1 C42' 106.5(5)
C42 P1 C42' 44.0(5)
C38 P1 C34 101.1(4)
C38' P1 C34 71.3(4)
C34' P1 C34 50.8(4)
C42 P1 C34 110.2(5)
C42' P1 C34 138.1(6)
C38 P1 Pd1 106.2(2)
C38' P1 Pd1 105.0(2)
C34' P1 Pd1 107.8(4)
C42 P1 Pd1 120.3(4)
C42' P1 Pd1 118.9(4)
C34 P1 Pd1 102.6(4)
C1 O1 Pd1 114.3(4)
C6 N1 C2 113.0(4)
C6 N1 Pd1 138.8(4)
C2 N1 Pd1 106.9(3)
O2 C1 O1 127.8(6)
O2 C1 C2 116.7(6)
O1 C1 C2 115.5(5)
N1 C2 C3 109.4(4)
N1 C2 C4 104.5(4)
C3 C2 C4 114.6(5)
N1 C2 C1 105.1(4)
C3 C2 C1 109.8(5)
C4 C2 C1 112.9(4)
C5 C4 C7 112.8(4)
C5 C4 C2 105.4(4)
C7 C4 C2 114.3(4)
C16 C5 C6 115.7(4)
C16 C5 C4 114.0(4)
C6 C5 C4 101.8(4)
N1 C6 C22 124.5(5)
N1 C6 C5 112.8(4)
C22 C6 C5 122.7(4)
O3 C7 C8 123.5(5)
O3 C7 C4 120.4(5)
C8 C7 C4 116.1(5)
C9 C8 C7 122.8(6)
C8 C9 C10 128.5(6)
C15 C10 C11 117.6(6)
C15 C10 C9 122.8(6)
C11 C10 C9 119.6(6)
C12 C11 C10 121.4(7)
C11 C12 C13 120.1(7)
C14 C13 C12 118.8(7)
C13 C14 C15 121.5(8)
C14 C15 C10 120.5(7)
C17 C16 C21 117.7(5)
C17 C16 C5 120.5(5)
C21 C16 C5 121.8(5)
C16 C17 C18 120.7(7)
C17 C18 C19 120.7(7)
C20 C19 C18 118.7(7)
C19 C20 C21 121.0(7)
C20 C21 C16 121.1(6)
C27 C22 C23 119.4(5)
C27 C22 C6 119.7(4)
C23 C22 C6 120.8(5)
C24 C23 C22 118.9(6)
C25 C24 C23 121.1(6)
C26 C25 C24 119.5(6)
C25 C26 C27 122.0(6)
C26 C27 C22 119.1(5)
C29 C28 C33 114.7(6)
C29 C28 Pd1 127.1(4)
C33 C28 Pd1 117.2(4)
C30 C29 C28 122.0(6)
C31 C30 C29 122.2(7)
C30 C31 C32 119.7(7)
C31 C32 C33 119.7(7)
C32 C33 C28 121.7(6)
C36 C34 C35 106.3(12)
C36 C34 C37 100.5(13)
C35 C34 C37 149.6(13)
C36 C34 P1 111.8(12)
C35 C34 P1 96.0(7)
C37 C34 P1 86.9(7)
C40 C38 C41 102.2(10)
C40 C38 C39 107.9(7)
C41 C38 C39 113.2(10)
C40 C38 P1 109.7(7)
C41 C38 P1 107.9(8)
C39 C38 P1 115.1(7)
C43 C42 C44 94.4(11)
C43 C42 C45 127.3(14)
C44 C42 C45 121.6(11)
C43 C42 P1 103.4(12)
C44 C42 P1 109.5(10)
C45 C42 P1 99.0(9)
C36' C34' C45 102.3(11)
C36' C34' C35 106.9(11)
C45 C34' C35 136.5(11)
C36' C34' P1 105.5(10)
C45 C34' P1 99.1(7)
C35 C34' P1 103.2(8)
C39 C38' C37 113.7(11)
C39 C38' C40 107.9(7)
C37 C38' C40 116.6(10)
C39 C38' P1 114.5(8)
C37 C38' P1 94.8(6)
C40 C38' P1 109.1(7)
C44 C42' C43 94.5(11)
C44 C42' C45' 109.0(13)
C43 C42' C45' 138.1(19)
C44 C42' P1 103.1(11)
C43 C42' P1 97.5(13)
C45' C42' P1 109.7(14)
C34 C35 C34' 71.2(8)
C38 C39 C38' 39.3(6)
C38 C40 C38' 39.3(6)
C34 C37 C38' 103.2(8)
C42' C43 C42 60.6(9)
C42' C44 C42 60.6(9)
C34' C45 C42 87.5(8)

loop_
_geom_bond_atom_site_label_1
_geom_bond_atom_site_label_2
_geom_bond_distance
Pd1 C28 1.974(6)
Pd1 N1 2.106(4)
Pd1 O1 2.164(4)
Pd1 P1 2.333(2)
P1 C38 1.898(11)
P1 C38' 1.909(13)
P1 C34' 1.947(14)
P1 C42 1.949(18)
P1 C42' 2.08(2)
P1 C34 2.113(14)
O1 C1 1.274(7)
O2 C1 1.240(8)
O3 C7 1.203(7)
N1 C6 1.267(6)
N1 C2 1.477(6)
C1 C2 1.568(8)
C2 C3 1.514(8)
C2 C4 1.542(8)
C4 C5 1.536(6)
C4 C7 1.542(7)
C5 C16 1.510(7)
C5 C6 1.531(7)
C6 C22 1.470(6)
C7 C8 1.468(8)
C8 C9 1.309(8)
C9 C10 1.461(8)
C10 C15 1.369(9)
C10 C11 1.390(8)
C11 C12 1.363(10)
C12 C13 1.370(12)
C13 C14 1.360(11)
C14 C15 1.366(9)
C16 C17 1.359(8)
C16 C21 1.388(7)
C17 C18 1.375(10)
C18 C19 1.383(12)
C19 C20 1.334(11)
C20 C21 1.371(9)
C22 C27 1.388(8)
C22 C23 1.400(8)
C23 C24 1.375(9)
C24 C25 1.374(10)
C25 C26 1.341(9)
C26 C27 1.376(8)
C28 C29 1.395(8)
C28 C33 1.406(8)
C29 C30 1.353(10)
C30 C31 1.330(10)
C31 C32 1.354(10)
C32 C33 1.391(10)
C34 C36 1.5002(11)
C34 C35 1.5002(10)
C34 C37 1.5003(11)
C38 C40 1.4997(11)
C38 C41 1.4999(11)
C38 C39 1.5001(11)
C42 C43 1.5005(11)
C42 C44 1.5008(11)
C42 C45 1.5010(11)
C34' C36' 1.5004(11)
C34' C45 1.5005(11)
C34' C35 1.5008(11)
C38' C39 1.5007(11)
C38' C37 1.5007(11)
C38' C40 1.5008(11)
C42' C44 1.4997(11)
C42' C43 1.4999(11)
C42' C45' 1.5000(11)
